data_4135318
loop_
_publ_author_name
'Chen, Wenchao'
'Ang, Esther Cai Xia'
'Tan, Siu Min'
'Chua, Zhijie'
'Ren, Jingyun'
'Yang, Ziqi'
'Teng, Bo'
'Lee, Richmond'
'Lu, Haihua'
'Tan, Choon-Hong'

_publ_section_title
;
 Enantioselective Addition-Alkylation of \a,\b-Unsaturated Carbonyls via
 Bisguanidinium Silicate Ion Pair Catalysis
;
_journal_name_full 'Journal of the American Chemical Society'
_journal_paper_doi 10.1021/jacs.0c00183
_journal_year 2020
_chemical_absolute_configuration ad
_chemical_formula_sum 'C17 H12 Br N O2'
_chemical_formula_weight 342.19
_space_group_crystal_system orthorhombic
_space_group_IT_number 19
_space_group_name_Hall 'P 2ac 2ab'
_space_group_name_H-M_alt 'P 21 21 21'
_atom_sites_solution_hydrogens geom
_atom_sites_solution_primary dual
_cell_angle_alpha 90
_cell_angle_beta 90
_cell_angle_gamma 90
_cell_formula_units_Z 4
_cell_length_a 5.8908(3)
_cell_length_b 7.3386(4)
_cell_length_c 33.7998(17)
_cell_measurement_reflns_used 6360
_cell_measurement_temperature 100.(2)
_cell_measurement_theta_max 34.5932
_cell_measurement_theta_min 2.4103
_cell_volume 1461.17(13)
_computing_cell_refinement 'SAINT V8.38A (Bruker AXS Inc., 2017)'
_computing_data_collection 'APEX3 (Bruker AXS Inc., 2018)'
_computing_data_reduction 'SAINT V8.38A (Bruker AXS Inc., 2017)'
_computing_molecular_graphics 'XP (Bruker AXS Inc., 2018)'
_computing_publication_material 'APEX3 (Bruker AXS Inc., 2018)'
_computing_structure_refinement 'SHELXL-2017/1 (Sheldrick, 2017)'
_computing_structure_solution 'XT, VERSION 2014/5'
_diffrn_ambient_temperature 100.(2)
_diffrn_detector_area_resol_mean 7.4074
_diffrn_measured_fraction_theta_full 0.997
_diffrn_measured_fraction_theta_max 0.997
_diffrn_measurement_device_type 'Photon II CPADs detector'
_diffrn_measurement_method 'phi and omega scans'
_diffrn_radiation_monochromator 'Multilayer Mirror'
_diffrn_radiation_type MoK\a
_diffrn_radiation_wavelength 0.71073
_diffrn_reflns_av_R_equivalents 0.0479
_diffrn_reflns_av_unetI/netI 0.0852
_diffrn_reflns_limit_h_max 10
_diffrn_reflns_limit_h_min -10
_diffrn_reflns_limit_k_max 13
_diffrn_reflns_limit_k_min -13
_diffrn_reflns_limit_l_max 62
_diffrn_reflns_limit_l_min -62
_diffrn_reflns_number 26515
_diffrn_reflns_theta_full 41.23
_diffrn_reflns_theta_max 41.23
_diffrn_reflns_theta_min 2.84
_diffrn_source 'Incoatec microfocus source'
_diffrn_source_type 'Bruker D8 Quest'
_exptl_absorpt_coefficient_mu 2.816
_exptl_absorpt_correction_T_max 0.81
_exptl_absorpt_correction_T_min 0.70
_exptl_absorpt_correction_type multi-scan
_exptl_absorpt_process_details
;
SADABS-2016/2 - Bruker AXS area detector scaling and absorption correction
;
_exptl_crystal_colour colourless
_exptl_crystal_density_diffrn 1.555
_exptl_crystal_density_method 'not measured'
_exptl_crystal_description block
_exptl_crystal_F_000 688
_exptl_crystal_size_max 0.240
_exptl_crystal_size_mid 0.170
_exptl_crystal_size_min 0.080
_refine_diff_density_max 0.704
_refine_diff_density_min -0.726
_refine_ls_abs_structure_details
;

Flack x determined using 2039 quotients [(I+)-(I-)]/[(I+)+(I-)]
(Parsons, Flack and Wagner, Acta Cryst. B69 (2013) 249-259).
;
_refine_ls_abs_structure_Flack 0.011(5)
_refine_ls_extinction_method none
_refine_ls_goodness_of_fit_ref 0.934
_refine_ls_hydrogen_treatment constr
_refine_ls_matrix_type full
_refine_ls_number_parameters 190
_refine_ls_number_reflns 9695
_refine_ls_number_restraints 0
_refine_ls_restrained_S_all 0.934
_refine_ls_R_factor_all 0.0766
_refine_ls_R_factor_gt 0.0375
_refine_ls_shift/su_max 0.001
_refine_ls_shift/su_mean 0.000
_refine_ls_structure_factor_coef Fsqd
_refine_ls_weighting_details 'w=1/[\s^2^(Fo^2^)] where P=(Fo^2^+2Fc^2^)/3'
_refine_ls_weighting_scheme calc
_refine_ls_wR_factor_gt 0.0733
_refine_ls_wR_factor_ref 0.0866
_reflns_number_gt 6441
_reflns_number_total 9695
_reflns_threshold_expression 'I > 2\s(I)'
_cod_data_source_file ja0c00183_si_003.cif
_cod_data_source_block tch160m
_cod_depositor_comments
;
The following automatic conversions were performed:

data item '_exptl_absorpt_correction_type' value 'Multi-Scan' was
changed to 'multi-scan' in accordance with the
/home/data/users/saulius/crontab/automatic-downloads/rss-feeds/ACS/lib/dictionaries/cif_core.dic
dictionary named 'cif_core.dic' version 2.4.2 last updated on
2011-04-26.

Automatic conversion script
Id: cif_fix_values 7556 2019-12-06 15:28:31Z antanas 
;
_cod_database_code 4135318

loop_
_space_group_symop_operation_xyz
'x, y, z'
'-x+1/2, -y, z+1/2'
'-x, y+1/2, -z+1/2'
'x+1/2, -y+1/2, -z'

loop_
_atom_site_type_symbol
_atom_site_label
_atom_site_fract_x
_atom_site_fract_y
_atom_site_fract_z
_atom_site_U_iso_or_equiv
_atom_site_adp_type
_atom_site_calc_flag
_atom_site_refinement_flags_adp
_atom_site_refinement_flags_occupancy
_atom_site_refinement_flags_posn
_atom_site_occupancy
_atom_site_disorder_assembly
_atom_site_disorder_group
Br Br1 0.29577(5) 0.56454(3) 0.43678(2) 0.02863(6) Uani d . . . 1 . .
C C1 0.2508(3) 0.0658(3) 0.72089(5) 0.0209(3) Uani d . . . 1 . .
H H1 0.113175 0.080473 0.735191 0.025 Uiso calc U . R 1 . .
C C2 0.3892(4) -0.0795(3) 0.72879(6) 0.0249(4) Uani d . . . 1 . .
H H2 0.347129 -0.165567 0.748468 0.03 Uiso calc U . R 1 . .
C C3 0.5926(4) -0.1015(3) 0.70789(6) 0.0238(4) Uani d . . . 1 . .
H H3 0.688186 -0.202551 0.713501 0.029 Uiso calc U . R 1 . .
C C4 0.6554(3) 0.0228(3) 0.67910(6) 0.0201(4) Uani d . . . 1 . .
H H4 0.793238 0.007325 0.664906 0.024 Uiso calc U . R 1 . .
C C5 0.5152(3) 0.1705(3) 0.67116(5) 0.0159(3) Uani d . . . 1 . .
C C6 0.3114(3) 0.1942(3) 0.69162(5) 0.0167(3) Uani d . . . 1 . .
C C7 0.1592(3) 0.3456(3) 0.68203(6) 0.0184(3) Uani d . . . 1 . .
C C8 0.2214(3) 0.4415(3) 0.64298(5) 0.0168(3) Uani d . . . 1 . .
C C9 0.4816(3) 0.4611(2) 0.64221(6) 0.0174(3) Uani d . . . 1 . .
H H9A 0.527832 0.529819 0.618327 0.021 Uiso calc U . R 1 . .
H H9B 0.532447 0.530193 0.66575 0.021 Uiso calc U . R 1 . .
C C10 0.1200(4) 0.6228(3) 0.64121(6) 0.0230(4) Uani d . . . 1 . .
C C11 0.1309(3) 0.3176(3) 0.60891(5) 0.0169(3) Uani d . . . 1 . .
H H11A 0.201495 0.195735 0.611459 0.02 Uiso calc U . R 1 . .
H H11B -0.034919 0.302263 0.61226 0.02 Uiso calc U . R 1 . .
C C12 0.1760(3) 0.3887(2) 0.56780(5) 0.0164(3) Uani d . . . 1 . .
C C13 0.0128(3) 0.4893(3) 0.54777(6) 0.0188(3) Uani d . . . 1 . .
H H13 -0.124667 0.520219 0.560832 0.023 Uiso calc U . R 1 . .
C C14 0.0469(4) 0.5456(3) 0.50895(6) 0.0208(4) Uani d . . . 1 . .
H H14 -0.066366 0.613173 0.495359 0.025 Uiso calc U . R 1 . .
C C15 0.2495(4) 0.5011(2) 0.49049(6) 0.0200(4) Uani d . . . 1 . .
C C16 0.4174(4) 0.4057(3) 0.50993(6) 0.0204(4) Uani d . . . 1 . .
H H16 0.557036 0.379363 0.497102 0.024 Uiso calc U . R 1 . .
C C17 0.3792(3) 0.3486(3) 0.54868(6) 0.0179(3) Uani d . . . 1 . .
H H17 0.493272 0.281584 0.562209 0.021 Uiso calc U . R 1 . .
N N1 0.0469(4) 0.7667(3) 0.63905(6) 0.0376(5) Uani d . . . 1 . .
O O1 0.5861(2) 0.28651(19) 0.64196(4) 0.0171(2) Uani d . . . 1 . .
O O2 -0.0063(3) 0.3890(2) 0.70114(5) 0.0264(3) Uani d . . . 1 . .

loop_
_atom_site_aniso_label
_atom_site_aniso_U_11
_atom_site_aniso_U_22
_atom_site_aniso_U_33
_atom_site_aniso_U_12
_atom_site_aniso_U_13
_atom_site_aniso_U_23
Br1 0.05053(14) 0.01972(7) 0.01564(8) -0.00673(9) 0.00514(9) 0.00081(7)
C1 0.0198(9) 0.0313(8) 0.0117(6) -0.0042(8) 0.0011(5) -0.0009(7)
C2 0.0289(10) 0.0287(9) 0.0171(8) -0.0062(9) -0.0024(7) 0.0055(8)
C3 0.0283(10) 0.0228(9) 0.0203(9) 0.0019(8) -0.0029(8) 0.0020(7)
C4 0.0192(8) 0.0227(8) 0.0185(8) 0.0035(7) 0.0003(7) -0.0003(6)
C5 0.0147(7) 0.0201(7) 0.0128(7) 0.0007(7) 0.0005(6) -0.0005(6)
C6 0.0153(7) 0.0233(7) 0.0117(6) 0.0010(7) 0.0003(6) -0.0023(6)
C7 0.0148(8) 0.0275(8) 0.0129(7) 0.0007(7) 0.0004(6) -0.0052(6)
C8 0.0168(7) 0.0206(6) 0.0130(6) 0.0035(8) -0.0004(6) -0.0031(6)
C9 0.0157(7) 0.0186(8) 0.0180(8) 0.0017(7) -0.0007(6) -0.0021(6)
C10 0.0235(9) 0.0289(9) 0.0166(8) 0.0101(8) -0.0017(7) -0.0065(7)
C11 0.0141(7) 0.0233(8) 0.0133(7) -0.0003(7) 0.0008(6) -0.0034(6)
C12 0.0168(8) 0.0185(6) 0.0138(7) 0.0006(6) 0.0006(6) -0.0046(5)
C13 0.0180(8) 0.0211(7) 0.0172(8) 0.0042(7) 0.0005(7) -0.0043(6)
C14 0.0270(9) 0.0171(7) 0.0183(8) 0.0032(7) -0.0034(7) -0.0015(6)
C15 0.0303(11) 0.0151(6) 0.0146(7) -0.0047(7) 0.0022(7) -0.0017(6)
C16 0.0212(8) 0.0225(8) 0.0175(8) -0.0026(7) 0.0053(7) -0.0046(6)
C17 0.0155(8) 0.0221(8) 0.0160(8) 0.0012(7) 0.0008(6) -0.0030(6)
N1 0.0501(13) 0.0396(11) 0.0233(10) 0.0245(11) -0.0058(9) -0.0065(8)
O1 0.0148(6) 0.0193(6) 0.0173(6) 0.0023(5) 0.0040(5) 0.0020(5)
O2 0.0197(7) 0.0400(8) 0.0197(7) 0.0060(7) 0.0058(6) -0.0054(6)

loop_
_atom_type_symbol
_atom_type_description
_atom_type_scat_dispersion_real
_atom_type_scat_dispersion_imag
_atom_type_scat_source
C C 0.0033 0.0016 'International Tables Vol C Tables 4.2.6.8 and 6.1.1.4'
H H 0.0000 0.0000 'International Tables Vol C Tables 4.2.6.8 and 6.1.1.4'
Br Br -0.2901 2.4595 'International Tables Vol C Tables 4.2.6.8 and 6.1.1.4'
N N 0.0061 0.0033 'International Tables Vol C Tables 4.2.6.8 and 6.1.1.4'
O O 0.0106 0.0060 'International Tables Vol C Tables 4.2.6.8 and 6.1.1.4'

loop_
_geom_angle_atom_site_label_1
_geom_angle_atom_site_label_2
_geom_angle_atom_site_label_3
_geom_angle_site_symmetry_1
_geom_angle_site_symmetry_3
_geom_angle
_geom_angle_publ_flag
C2 C1 C6 . . 120.40(18) ?
C2 C1 H1 . . 119.8 ?
C6 C1 H1 . . 119.8 ?
C1 C2 C3 . . 120.07(19) ?
C1 C2 H2 . . 120.0 ?
C3 C2 H2 . . 120.0 ?
C4 C3 C2 . . 120.5(2) ?
C4 C3 H3 . . 119.8 ?
C2 C3 H3 . . 119.8 ?
C3 C4 C5 . . 119.44(19) ?
C3 C4 H4 . . 120.3 ?
C5 C4 H4 . . 120.3 ?
O1 C5 C4 . . 116.32(17) ?
O1 C5 C6 . . 122.82(17) ?
C4 C5 C6 . . 120.84(18) ?
C5 C6 C1 . . 118.78(18) ?
C5 C6 C7 . . 120.74(17) ?
C1 C6 C7 . . 120.44(18) ?
O2 C7 C6 . . 125.0(2) ?
O2 C7 C8 . . 121.88(19) ?
C6 C7 C8 . . 113.00(16) ?
C10 C8 C7 . . 110.75(16) ?
C10 C8 C9 . . 108.75(17) ?
C7 C8 C9 . . 107.11(15) ?
C10 C8 C11 . . 111.16(15) ?
C7 C8 C11 . . 106.57(16) ?
C9 C8 C11 . . 112.43(15) ?
O1 C9 C8 . . 110.30(15) ?
O1 C9 H9A . . 109.6 ?
C8 C9 H9A . . 109.6 ?
O1 C9 H9B . . 109.6 ?
C8 C9 H9B . . 109.6 ?
H9A C9 H9B . . 108.1 ?
N1 C10 C8 . . 177.6(3) ?
C12 C11 C8 . . 114.74(16) ?
C12 C11 H11A . . 108.6 ?
C8 C11 H11A . . 108.6 ?
C12 C11 H11B . . 108.6 ?
C8 C11 H11B . . 108.6 ?
H11A C11 H11B . . 107.6 ?
C13 C12 C17 . . 118.78(17) ?
C13 C12 C11 . . 120.75(17) ?
C17 C12 C11 . . 120.43(16) ?
C12 C13 C14 . . 121.21(18) ?
C12 C13 H13 . . 119.4 ?
C14 C13 H13 . . 119.4 ?
C15 C14 C13 . . 118.65(19) ?
C15 C14 H14 . . 120.7 ?
C13 C14 H14 . . 120.7 ?
C16 C15 C14 . . 121.52(18) ?
C16 C15 Br1 . . 118.59(15) ?
C14 C15 Br1 . . 119.85(15) ?
C15 C16 C17 . . 119.03(19) ?
C15 C16 H16 . . 120.5 ?
C17 C16 H16 . . 120.5 ?
C12 C17 C16 . . 120.77(18) ?
C12 C17 H17 . . 119.6 ?
C16 C17 H17 . . 119.6 ?
C5 O1 C9 . . 115.12(15) ?

loop_
_geom_bond_atom_site_label_1
_geom_bond_atom_site_label_2
_geom_bond_site_symmetry_2
_geom_bond_distance
_geom_bond_publ_flag
Br1 C15 . 1.8937(19) ?
C1 C2 . 1.369(3) ?
C1 C6 . 1.412(3) ?
C1 H1 . 0.95 ?
C2 C3 . 1.401(3) ?
C2 H2 . 0.95 ?
C3 C4 . 1.384(3) ?
C3 H3 . 0.95 ?
C4 C5 . 1.389(3) ?
C4 H4 . 0.95 ?
C5 O1 . 1.369(2) ?
C5 C6 . 1.397(3) ?
C6 C7 . 1.464(3) ?
C7 O2 . 1.212(2) ?
C7 C8 . 1.540(3) ?
C8 C10 . 1.460(3) ?
C8 C9 . 1.540(3) ?
C8 C11 . 1.561(2) ?
C9 O1 . 1.421(2) ?
C9 H9A . 0.99 ?
C9 H9B . 0.99 ?
C10 N1 . 1.143(3) ?
C11 C12 . 1.508(3) ?
C11 H11A . 0.99 ?
C11 H11B . 0.99 ?
C12 C13 . 1.389(3) ?
C12 C17 . 1.392(3) ?
C13 C14 . 1.390(3) ?
C13 H13 . 0.95 ?
C14 C15 . 1.386(3) ?
C14 H14 . 0.95 ?
C15 C16 . 1.378(3) ?
C16 C17 . 1.393(3) ?
C16 H16 . 0.95 ?
C17 H17 . 0.95 ?
